data_4032670
loop_
_publ_author_name
'Yan, Qiao'
'Gin, Emma'
'Banwell, Martin G.'
'Willis, Anthony C.'
'Carr, Paul D.'

_publ_section_title
;
 A Unified Approach to the Isomeric \a-, \b-, \g-, and \d-Carbolines via
 their 6,7,8,9-Tetrahydro Counterparts.
;
_journal_issue 8
_journal_name_full 'The Journal of organic chemistry'
_journal_page_first 4328
_journal_page_last 4335
_journal_paper_doi 10.1021/acs.joc.7b00323
_journal_volume 82
_journal_year 2017
_chemical_absolute_configuration unk
_chemical_formula_moiety 'C11 H8 N2'
_chemical_formula_sum 'C11 H8 N2'
_chemical_formula_weight 168.20
_space_group_IT_number 33
_symmetry_cell_setting orthorhombic
_symmetry_space_group_name_Hall 'P 2c -2n'
_symmetry_space_group_name_H-M 'P n a 21'
_atom_sites_solution_hydrogens difmap
_atom_sites_solution_primary direct
_audit_creation_date 2016-07-27
_audit_creation_method CRYSTALS_ver_14.43
_audit_update_record
;
2016-07-27 # Formatted by publCIF

;
_cell_angle_alpha 90
_cell_angle_beta 90
_cell_angle_gamma 90
_cell_formula_units_Z 4
_cell_length_a 17.1576(6)
_cell_length_b 12.2955(6)
_cell_length_c 3.8213(2)
_cell_measurement_reflns_used 4124
_cell_measurement_temperature 150
_cell_measurement_theta_max 73
_cell_measurement_theta_min 4
_cell_volume 806.15(6)
_computing_cell_refinement
; 
 CrysAlisPro, Agilent Technologies, (2013), Yarnton, England 
;
_computing_data_collection 'SuperNova, (Agilent Technologies)'
_computing_data_reduction
; 
 CrysAlisPro, Agilent Technologies, (2013), Yarnton, England 
;
_computing_molecular_graphics 'PLATON (Spek,A.L.,2009)'
_computing_publication_material 'CRYSTALS (Betteridge et al., 2003)'
_computing_structure_refinement 'CRYSTALS (Betteridge et al., 2003)'
_computing_structure_solution 'SIR92 (Altomare et al., 1994)'
_diffrn_ambient_temperature 150
_diffrn_measured_fraction_theta_full 0.999
_diffrn_measured_fraction_theta_max 0.999
_diffrn_measurement_device Area
_diffrn_measurement_device_type 'Oxford Diffraction SuperNova'
_diffrn_measurement_method \w
_diffrn_radiation_monochromator graphite
_diffrn_radiation_type 'Cu K\a'
_diffrn_radiation_wavelength 1.54184
_diffrn_reflns_av_R_equivalents 0.061
_diffrn_reflns_limit_h_max 21
_diffrn_reflns_limit_h_min -21
_diffrn_reflns_limit_k_max 15
_diffrn_reflns_limit_k_min -14
_diffrn_reflns_limit_l_max 4
_diffrn_reflns_limit_l_min -4
_diffrn_reflns_number 15956
_diffrn_reflns_theta_full 73.884
_diffrn_reflns_theta_max 73.884
_diffrn_reflns_theta_min 4.424
_diffrn_standards_number 0
_exptl_absorpt_coefficient_mu 0.665
_exptl_absorpt_correction_T_max 0.97
_exptl_absorpt_correction_T_min 0.88
_exptl_absorpt_correction_type multi-scan
_exptl_absorpt_process_details
; 
 CrysAlisPro, Agilent Technologies, (2013), Yarnton, England 
;
_exptl_crystal_colour colourless
_exptl_crystal_density_diffrn 1.386
_exptl_crystal_density_method 'not measured'
_exptl_crystal_F_000 352
_exptl_crystal_size_max 0.170
_exptl_crystal_size_mid 0.050
_exptl_crystal_size_min 0.050
_refine_diff_density_max 0.17
_refine_diff_density_min -0.16
_refine_ls_extinction_method None
_refine_ls_goodness_of_fit_ref 1.0000
_refine_ls_hydrogen_treatment constr
_refine_ls_matrix_type full
_refine_ls_number_parameters 118
_refine_ls_number_reflns 944
_refine_ls_number_restraints 1
_refine_ls_R_factor_all 0.0338
_refine_ls_R_factor_gt 0.0323
_refine_ls_shift/su_max 0.0001968
_refine_ls_shift/su_mean 0.0000196
_refine_ls_structure_factor_coef Fsqd
_refine_ls_weighting_details
;
 Method= Quasi-Unit weights 
 W = 1.0 or 1./2F 
;
_refine_ls_weighting_scheme calc
_refine_ls_wR_factor_all 0.0619
_refine_ls_wR_factor_gt 0.0605
_refine_ls_wR_factor_ref 0.0619
_reflns_limit_h_max 21
_reflns_limit_h_min 0
_reflns_limit_k_max 15
_reflns_limit_k_min 0
_reflns_limit_l_max 4
_reflns_limit_l_min 0
_reflns_number_gt 906
_reflns_number_total 944
_reflns_threshold_expression I>2.0\s(I)
_oxford_diffrn_Wilson_B_factor 1.68
_oxford_diffrn_Wilson_scale 0.01
_oxford_refine_ls_r_factor_ref 0.0338
_oxford_refine_ls_scale 11.2(4)
_oxford_reflns_number_all 944
_oxford_reflns_threshold_expression_ref I>-10.0\s(I)
_oxford_structure_analysis_title 'C:\Users\PaulCarr\Desktop\ban16_ At 12:44 on'
_cod_data_source_file jo7b00323_si_003.cif
_cod_data_source_block global
_cod_depositor_comments 'Adding full bibliography for 4032670.cif.'
_cod_original_sg_symbol_H-M 'P n a 21 '
_cod_database_code 4032670
_publcif_datablock.id {055196cc-86ba-4f85-b95e-c21ae71a34dc}

loop_
_symmetry_equiv_pos_as_xyz
x,y,z
-x+1/2,y+1/2,z+1/2
x+1/2,-y+1/2,z
-x,-y,z+1/2

loop_
_atom_site_label
_atom_site_type_symbol
_atom_site_fract_x
_atom_site_fract_y
_atom_site_fract_z
_atom_site_U_iso_or_equiv
_atom_site_occupancy
_atom_site_adp_type
_atom_site_refinement_flags_posn
C1 C 0.29268(11) 0.34582(15) 0.2405(6) 0.0179 1.0000 Uani .
C2 C 0.22012(11) 0.38963(16) 0.1623(6) 0.0209 1.0000 Uani .
C3 C 0.20918(11) 0.49731(16) 0.2495(6) 0.0232 1.0000 Uani .
C4 C 0.33231(11) 0.51767(15) 0.4832(6) 0.0194 1.0000 Uani .
C5 C 0.35080(10) 0.41066(15) 0.3998(6) 0.0162 1.0000 Uani .
C6 C 0.41881(10) 0.34222(15) 0.4423(6) 0.0166 1.0000 Uani .
C7 C 0.49416(11) 0.35834(16) 0.5724(6) 0.0204 1.0000 Uani .
C8 C 0.54637(12) 0.27187(17) 0.5663(7) 0.0245 1.0000 Uani .
C9 C 0.52341(12) 0.17017(16) 0.4379(7) 0.0251 1.0000 Uani .
C10 C 0.44943(12) 0.15210(15) 0.3065(6) 0.0231 1.0000 Uani .
C11 C 0.39748(11) 0.23911(16) 0.3077(6) 0.0186 1.0000 Uani .
N1 N 0.32114(9) 0.24299(13) 0.1879(5) 0.0201 1.0000 Uani .
N2 N 0.26248(9) 0.56142(12) 0.4091(6) 0.0220 1.0000 Uani .
H21 H 0.1803 0.3459 0.0527 0.0256 1.0000 Uiso R
H31 H 0.1597 0.5327 0.1963 0.0277 1.0000 Uiso R
H41 H 0.3707 0.5641 0.5937 0.0226 1.0000 Uiso R
H71 H 0.5092 0.4283 0.6638 0.0244 1.0000 Uiso R
H81 H 0.5987 0.2823 0.6510 0.0292 1.0000 Uiso R
H91 H 0.5603 0.1109 0.4413 0.0301 1.0000 Uiso R
H101 H 0.4342 0.0819 0.2178 0.0287 1.0000 Uiso R
H11 H 0.2928 0.1866 0.1066 0.0255 1.0000 Uiso R

loop_
_atom_site_aniso_label
_atom_site_aniso_U_11
_atom_site_aniso_U_22
_atom_site_aniso_U_33
_atom_site_aniso_U_23
_atom_site_aniso_U_13
_atom_site_aniso_U_12
C1 0.0175(8) 0.0141(8) 0.0220(12) -0.0036(10) 0.0017(9) -0.0007(7)
C2 0.0159(8) 0.0220(10) 0.0247(12) -0.0021(10) -0.0003(10) -0.0026(8)
C3 0.0185(9) 0.0236(10) 0.0275(13) -0.0009(11) -0.0005(10) 0.0021(8)
C4 0.0200(9) 0.0150(8) 0.0232(12) -0.0024(10) 0.0015(9) -0.0021(7)
C5 0.0154(8) 0.0155(8) 0.0177(11) -0.0016(9) 0.0018(9) -0.0014(7)
C6 0.0158(8) 0.0148(8) 0.0191(11) 0.0001(9) 0.0023(9) -0.0003(7)
C7 0.0201(9) 0.0203(9) 0.0208(11) 0.0018(9) -0.0019(9) -0.0021(8)
C8 0.0177(9) 0.0266(10) 0.0293(13) 0.0055(11) -0.0008(10) 0.0007(8)
C9 0.0224(9) 0.0211(9) 0.0317(14) 0.0046(11) 0.0059(11) 0.0058(8)
C10 0.0240(10) 0.0156(9) 0.0296(14) -0.0008(10) 0.0057(10) 0.0005(8)
C11 0.0164(9) 0.0168(9) 0.0227(12) -0.0009(9) 0.0035(9) -0.0021(7)
N1 0.0172(7) 0.0144(7) 0.0286(10) -0.0054(8) 0.0008(9) -0.0026(6)
N2 0.0204(8) 0.0174(7) 0.0282(11) -0.0015(9) 0.0019(9) 0.0017(6)

loop_
_atom_type_symbol
_atom_type_scat_dispersion_real
_atom_type_scat_dispersion_imag
_atom_type_scat_Cromer_Mann_a1
_atom_type_scat_Cromer_Mann_b1
_atom_type_scat_Cromer_Mann_a2
_atom_type_scat_Cromer_Mann_b2
_atom_type_scat_Cromer_Mann_a3
_atom_type_scat_Cromer_Mann_b3
_atom_type_scat_Cromer_Mann_a4
_atom_type_scat_Cromer_Mann_b4
_atom_type_scat_Cromer_Mann_c
_atom_type_scat_source
C 0.0181 0.0091 2.3100 20.8439 1.0200 10.2075 1.5886 0.5687 0.8650 51.6512 0.2156 'International Tables Vol C 4.2.6.8 and 6.1.1.4'
H 0.0000 0.0000 0.4930 10.5109 0.3229 26.1257 0.1402 3.1424 0.0408 57.7998 0.0030 'International Tables Vol C 4.2.6.8 and 6.1.1.4'
N 0.0311 0.0180 12.2126 0.0057 3.1322 9.8933 2.0125 28.9975 1.1663 0.5826 -11.5290 'International Tables Vol C 4.2.6.8 and 6.1.1.4'

loop_
_geom_angle_atom_site_label_1
_geom_angle_atom_site_label_2
_geom_angle_atom_site_label_3
_geom_angle
_geom_angle_publ_flag
C2 C1 C5 120.39(17) yes
C2 C1 N1 130.23(19) yes
C5 C1 N1 109.38(17) yes
C1 C2 C3 116.26(19) yes
C1 C2 H21 120.8 no
C3 C2 H21 122.9 no
C2 C3 N2 125.24(19) yes
C2 C3 H31 119.8 no
N2 C3 H31 115.0 no
C5 C4 N2 122.28(19) yes
C5 C4 H41 120.2 no
N2 C4 H41 117.5 no
C1 C5 C4 118.10(17) yes
C1 C5 C6 106.78(16) yes
C4 C5 C6 135.10(19) yes
C5 C6 C7 134.59(18) yes
C5 C6 C11 105.75(16) yes
C7 C6 C11 119.64(17) yes
C6 C7 C8 118.74(19) yes
C6 C7 H71 120.2 no
C8 C7 H71 121.1 no
C7 C8 C9 120.51(19) yes
C7 C8 H81 119.5 no
C9 C8 H81 120.0 no
C8 C9 C10 121.94(18) yes
C8 C9 H91 119.0 no
C10 C9 H91 119.0 no
C9 C10 C11 117.58(18) yes
C9 C10 H101 121.4 no
C11 C10 H101 121.1 no
C6 C11 C10 121.57(18) yes
C6 C11 N1 109.43(16) yes
C10 C11 N1 129.00(18) yes
C11 N1 C1 108.64(16) yes
C11 N1 H11 126.5 no
C1 N1 H11 124.6 no
C3 N2 C4 117.68(17) yes

loop_
_geom_bond_atom_site_label_1
_geom_bond_atom_site_label_2
_geom_bond_distance
_geom_bond_publ_flag
C1 C2 1.389(3) yes
C1 C5 1.415(3) yes
C1 N1 1.370(2) yes
C2 C3 1.378(3) yes
C2 H21 0.965 no
C3 N2 1.353(3) yes
C3 H31 0.976 no
C4 C5 1.390(3) yes
C4 N2 1.343(2) yes
C4 H41 0.969 no
C5 C6 1.448(2) yes
C6 C7 1.399(3) yes
C6 C11 1.416(3) yes
C7 C8 1.390(3) yes
C7 H71 0.964 no
C8 C9 1.400(3) yes
C8 H81 0.963 no
C9 C10 1.383(3) yes
C9 H91 0.965 no
C10 C11 1.392(3) yes
C10 H101 0.963 no
C11 N1 1.388(2) yes
N1 H11 0.902 no

loop_
_geom_hbond_atom_site_label_D
_geom_hbond_atom_site_label_H
_geom_hbond_atom_site_label_A
_geom_hbond_site_symmetry_A
_geom_hbond_angle_DHA
_geom_hbond_distance_DH
_geom_hbond_distance_HA
_geom_hbond_distance_DA
_geom_hbond_publ_flag
N1 H11 N2 2_544 176.00(7) 0.902 1.959 2.860(3) yes

loop_
_publcif_info_datablock.id
_publcif_info_datablock.publ_exptl
_publcif_info_datablock.publ_geom
_publcif_info_datablock.structure
{055196cc-86ba-4f85-b95e-c21ae71a34dc} y y y

loop_
_publcif_info_tables.block_id
_publcif_info_tables.reference_item
{055196cc-86ba-4f85-b95e-c21ae71a34dc} '_geom_bond_atom_site_label_1'
{055196cc-86ba-4f85-b95e-c21ae71a34dc} '_geom_hbond_atom_site_label_D'
